data_2007985
loop_
_publ_author_name
'Ward, Michael D.'
'Couchman, Samantha M.'
'Jeffery, John C.'

_publ_section_title
;
 [Cu<i>L</i>~2~][ClO~4~] and [Ag<i>L</i>~2~][BF~4~], where <i>L</i> =
 6,6'-Dibromo-2,2'-bipyridine
;
_journal_issue 12
_journal_name_full 'Acta Crystallographica Section C'
_journal_page_first 1820
_journal_page_last 1823
_journal_paper_doi 10.1107/S0108270198009159
_journal_volume 54
_journal_year 1998
_chemical_formula_iupac '[Cu (C10 H6 Br2 N2)2]ClO4'
_chemical_formula_sum 'C20 H12 Br4 Cl Cu N4 O4'
_chemical_formula_weight 790.97
_chemical_name_systematic
;
bis(6,6'-dibromo-2,2'-bipyridyl)copper(I) perchlorate
;
_space_group_IT_number 2
_symmetry_cell_setting triclinic
_symmetry_space_group_name_Hall '-P 1'
_symmetry_space_group_name_H-M 'P -1'
_cell_angle_alpha 93.241(14)
_cell_angle_beta 98.320(15)
_cell_angle_gamma 92.942(12)
_cell_formula_units_Z 6
_cell_length_a 13.971(2)
_cell_length_b 14.308(3)
_cell_length_c 18.205(4)
_cell_measurement_reflns_used 160
_cell_measurement_temperature 173(2)
_cell_measurement_theta_max 27.4
_cell_measurement_theta_min 2.2
_cell_volume 3588.5(12)
_computing_cell_refinement 'SAINT (Siemens, 1995b)'
_computing_data_collection 'SMART (Siemens, 1995b)'
_computing_data_reduction SAINT
_computing_molecular_graphics SHELXTL
_computing_publication_material SHELXTL
_computing_structure_refinement SHELXTL
_computing_structure_solution 'SHELXTL (Siemens, 1995a)'
_diffrn_ambient_temperature 173(2)
_diffrn_detector_area_resol_mean 60
_diffrn_measured_fraction_theta_max 0.99
_diffrn_measurement_device 'Siemens SMART area-detector'
_diffrn_measurement_method '\w rotation scans with narrow frames'
_diffrn_radiation_monochromator graphite
_diffrn_radiation_source 'fine-focus sealed tube'
_diffrn_radiation_type MoK\a
_diffrn_radiation_wavelength 0.71073
_diffrn_reflns_av_R_equivalents 0.070
_diffrn_reflns_av_sigmaI/netI 0.126
_diffrn_reflns_limit_h_max 18
_diffrn_reflns_limit_h_min -18
_diffrn_reflns_limit_k_max 18
_diffrn_reflns_limit_k_min -18
_diffrn_reflns_limit_l_max 22
_diffrn_reflns_limit_l_min -23
_diffrn_reflns_number 36286
_diffrn_reflns_theta_full 50
_diffrn_reflns_theta_max 27.49
_diffrn_reflns_theta_min 1.72
_diffrn_standards_decay_% 0
_exptl_absorpt_coefficient_mu 7.742
_exptl_absorpt_correction_T_max 0.70
_exptl_absorpt_correction_T_min 0.12
_exptl_absorpt_correction_type \y_scan
_exptl_absorpt_process_details '(SADABS; Sheldrick, 1996)'
_exptl_crystal_colour orange
_exptl_crystal_density_diffrn 2.196
_exptl_crystal_density_method 'not measured'
_exptl_crystal_description plate
_exptl_crystal_F_000 2268
_exptl_crystal_size_max 0.30
_exptl_crystal_size_mid 0.20
_exptl_crystal_size_min 0.05
_refine_diff_density_max 0.663
_refine_diff_density_min -0.706
_refine_ls_extinction_method none
_refine_ls_goodness_of_fit_all 0.890
_refine_ls_goodness_of_fit_obs 1.021
_refine_ls_hydrogen_treatment H_atoms:_see_below
_refine_ls_matrix_type full
_refine_ls_number_parameters 947
_refine_ls_number_reflns 16137
_refine_ls_number_restraints 0
_refine_ls_restrained_S_all 0.890
_refine_ls_restrained_S_obs 1.021
_refine_ls_R_factor_all 0.143
_refine_ls_R_factor_obs 0.050
_refine_ls_shift/esd_max 0.001
_refine_ls_shift/esd_mean 0.000
_refine_ls_structure_factor_coef Fsqd
_refine_ls_weighting_details 'w = 1/[\s^2^(Fo^2^)+(0.0189P)^2^] where P=(Fo^2^+2Fc^2^)/3'
_refine_ls_weighting_scheme calc
_refine_ls_wR_factor_all 0.092
_refine_ls_wR_factor_obs 0.070
_reflns_number_observed 7620
_reflns_number_total 16137
_reflns_observed_criterion I>2\s(I)
_cod_data_source_file na1374.cif
_cod_data_source_block 1
_cod_depositor_comments
;
The following automatic conversions were performed:

'_refine_ls_weighting_scheme' value 'calc w =
1/[\s^2^(Fo^2^)+(0.0189P)^2^] where P=(Fo^2^+2Fc^2^)/3' was changed
to 'calc'. New tag '_refine_ls_weighting_details' was created. The
value of the new tag was set to 'w = 1/[\s^2^(Fo^2^)+(0.0189P)^2^]
where P=(Fo^2^+2Fc^2^)/3'.

Automatic conversion script
Id: cif_fix_values 3143 2015-03-26 13:38:13Z robertas 
;
_cod_original_cell_volume 3588.6(11)
_cod_original_sg_symbol_H-M P-1
_cod_database_code 2007985

loop_
_symmetry_equiv_pos_as_xyz
'x, y, z'
'-x, -y, -z'

loop_
_atom_site_aniso_label
_atom_site_aniso_U_11
_atom_site_aniso_U_22
_atom_site_aniso_U_33
_atom_site_aniso_U_12
_atom_site_aniso_U_13
_atom_site_aniso_U_23
Cu1 0.0293(4) 0.0159(5) 0.0319(6) -0.0004(4) 0.0083(4) 0.0046(4)
Cu2 0.0289(4) 0.0151(5) 0.0299(5) 0.0008(4) 0.0062(4) 0.0040(4)
Cu3 0.0302(5) 0.0149(5) 0.0328(6) 0.0004(4) 0.0051(4) 0.0041(4)
Br11 0.0295(4) 0.0259(4) 0.0650(6) -0.0067(3) 0.0113(4) 0.0006(4)
Br12 0.0297(4) 0.0346(5) 0.0634(6) 0.0070(3) 0.0101(4) 0.0019(4)
Br13 0.0559(5) 0.0311(5) 0.0417(5) -0.0027(4) 0.0075(4) -0.0113(4)
Br14 0.0904(6) 0.0346(5) 0.0286(5) -0.0041(5) 0.0143(4) 0.0057(4)
Br21 0.0304(4) 0.0324(5) 0.0703(6) 0.0104(3) 0.0143(4) 0.0062(4)
Br22 0.0286(4) 0.0233(4) 0.0553(6) -0.0061(3) 0.0123(3) -0.0005(4)
Br23 0.0941(7) 0.0323(5) 0.0268(5) -0.0030(5) 0.0075(4) 0.0055(4)
Br24 0.0581(5) 0.0259(5) 0.0373(5) -0.0056(4) 0.0048(4) -0.0061(4)
Br31 0.0589(5) 0.0239(5) 0.0401(5) -0.0028(4) 0.0056(4) -0.0069(4)
Br32 0.0976(7) 0.0275(5) 0.0286(5) -0.0027(5) 0.0029(4) 0.0074(4)
Br33 0.0314(4) 0.0345(5) 0.0675(6) 0.0097(3) 0.0098(4) 0.0053(4)
Br34 0.0283(4) 0.0243(4) 0.0542(5) -0.0057(3) 0.0081(3) 0.0031(4)
N111 0.021(3) 0.022(3) 0.022(3) -0.005(2) 0.007(2) 0.003(3)
C112 0.028(4) 0.020(4) 0.014(4) 0.005(3) 0.006(3) 0.005(3)
C113 0.034(4) 0.020(4) 0.027(4) -0.003(3) 0.003(3) -0.002(3)
C114 0.037(4) 0.016(4) 0.033(5) 0.014(3) 0.008(3) 0.005(3)
C115 0.030(4) 0.027(5) 0.037(5) 0.005(3) 0.008(3) 0.001(4)
C116 0.030(4) 0.018(4) 0.024(4) -0.002(3) 0.003(3) -0.003(3)
N121 0.015(3) 0.025(4) 0.027(4) -0.003(2) 0.007(2) 0.002(3)
C122 0.026(4) 0.020(4) 0.019(4) -0.006(3) -0.002(3) 0.007(3)
C123 0.036(4) 0.028(5) 0.030(5) -0.006(3) 0.001(3) 0.009(4)
C124 0.039(4) 0.035(5) 0.028(5) -0.016(4) 0.004(3) 0.004(4)
C125 0.025(4) 0.040(5) 0.026(4) -0.009(4) 0.008(3) 0.001(4)
C126 0.033(4) 0.021(4) 0.026(4) 0.003(3) 0.009(3) 0.005(3)
N131 0.024(3) 0.028(4) 0.025(4) 0.001(3) 0.011(3) 0.001(3)
C132 0.020(3) 0.022(4) 0.026(4) -0.003(3) 0.002(3) 0.003(4)
C133 0.031(4) 0.036(5) 0.044(5) -0.007(4) 0.013(4) 0.010(4)
C134 0.060(5) 0.057(7) 0.033(5) -0.022(5) 0.018(4) 0.000(5)
C135 0.051(5) 0.050(6) 0.030(5) -0.009(4) 0.021(4) 0.001(4)
C136 0.030(4) 0.030(5) 0.037(5) -0.007(3) 0.006(3) 0.001(4)
N141 0.025(3) 0.016(3) 0.025(4) -0.001(2) 0.007(2) 0.004(3)
C142 0.012(3) 0.016(4) 0.043(5) 0.002(3) 0.001(3) 0.014(4)
C143 0.034(4) 0.015(4) 0.042(5) 0.003(3) 0.015(3) 0.005(4)
C144 0.050(5) 0.021(5) 0.051(6) -0.001(4) 0.014(4) 0.001(4)
C145 0.050(5) 0.018(4) 0.032(5) -0.005(4) 0.005(4) -0.011(4)
C146 0.034(4) 0.025(4) 0.032(5) 0.003(3) 0.008(3) 0.008(4)
N211 0.021(3) 0.019(3) 0.021(3) -0.006(2) 0.005(2) -0.002(3)
C212 0.028(4) 0.015(4) 0.024(4) 0.006(3) 0.008(3) 0.003(3)
C213 0.035(4) 0.018(4) 0.032(5) -0.006(3) 0.013(3) 0.001(3)
C214 0.025(4) 0.030(5) 0.043(5) -0.012(3) 0.001(3) 0.013(4)
C215 0.029(4) 0.022(4) 0.021(4) 0.005(3) 0.004(3) 0.007(3)
C216 0.029(4) 0.018(4) 0.024(4) 0.004(3) 0.000(3) 0.004(3)
N221 0.021(3) 0.015(3) 0.021(3) 0.001(2) 0.007(2) 0.005(3)
C222 0.024(3) 0.019(4) 0.011(4) -0.004(3) 0.005(3) -0.004(3)
C223 0.031(4) 0.016(4) 0.024(4) 0.003(3) 0.006(3) 0.005(3)
C224 0.026(4) 0.025(4) 0.037(5) 0.007(3) 0.006(3) -0.003(4)
C225 0.022(4) 0.034(5) 0.025(4) 0.001(3) 0.004(3) -0.002(4)
C226 0.024(4) 0.015(4) 0.022(4) 0.000(3) 0.005(3) 0.001(3)
N231 0.028(3) 0.015(3) 0.019(3) 0.002(2) -0.001(2) 0.006(3)
C232 0.021(3) 0.019(4) 0.023(4) 0.001(3) 0.006(3) 0.004(3)
C233 0.036(4) 0.016(4) 0.036(5) 0.001(3) 0.006(3) 0.008(4)
C234 0.048(5) 0.016(4) 0.036(5) -0.002(3) -0.004(4) -0.002(4)
C235 0.055(5) 0.032(5) 0.028(5) -0.001(4) 0.011(4) -0.006(4)
C236 0.037(4) 0.020(4) 0.031(5) 0.004(3) 0.005(3) 0.007(4)
N241 0.020(3) 0.017(3) 0.023(3) -0.005(2) 0.000(2) 0.000(3)
C242 0.020(3) 0.019(4) 0.029(4) 0.001(3) 0.009(3) 0.007(3)
C243 0.039(4) 0.022(4) 0.030(5) -0.001(3) 0.009(3) 0.005(4)
C244 0.062(5) 0.043(6) 0.023(5) -0.004(4) 0.010(4) 0.017(4)
C245 0.063(5) 0.034(5) 0.021(5) 0.004(4) 0.009(4) -0.001(4)
C246 0.032(4) 0.019(4) 0.028(5) 0.002(3) 0.002(3) 0.005(4)
N311 0.020(3) 0.018(3) 0.032(4) 0.000(2) 0.003(2) 0.002(3)
C312 0.015(3) 0.018(4) 0.030(4) -0.002(3) 0.003(3) 0.009(3)
C313 0.034(4) 0.015(4) 0.034(5) 0.004(3) 0.010(3) 0.009(4)
C314 0.047(5) 0.048(6) 0.025(5) -0.004(4) 0.009(4) 0.008(4)
C315 0.038(4) 0.036(5) 0.031(5) -0.003(4) 0.008(4) -0.012(4)
C316 0.031(4) 0.025(4) 0.034(5) -0.001(3) 0.014(3) 0.000(4)
N321 0.021(3) 0.018(3) 0.030(4) 0.000(2) 0.006(3) 0.002(3)
C322 0.022(3) 0.020(4) 0.019(4) -0.002(3) 0.006(3) 0.002(3)
C323 0.033(4) 0.019(4) 0.033(5) -0.002(3) 0.008(3) 0.006(4)
C324 0.050(5) 0.017(4) 0.049(6) -0.001(4) 0.011(4) 0.001(4)
C325 0.048(5) 0.030(5) 0.039(5) -0.004(4) 0.003(4) 0.002(4)
C326 0.042(4) 0.023(4) 0.027(5) 0.001(3) 0.007(3) -0.002(4)
N331 0.022(3) 0.025(3) 0.020(3) 0.003(2) 0.008(2) 0.003(3)
C332 0.024(4) 0.016(4) 0.021(4) 0.000(3) 0.003(3) -0.008(3)
C333 0.036(4) 0.022(4) 0.030(4) -0.005(3) 0.010(3) -0.001(3)
C334 0.042(4) 0.031(5) 0.032(5) -0.013(4) 0.014(3) -0.002(4)
C335 0.024(4) 0.045(5) 0.029(4) -0.008(4) 0.006(3) -0.004(4)
C336 0.023(4) 0.027(4) 0.023(4) 0.005(3) 0.000(3) 0.003(3)
N341 0.028(3) 0.013(3) 0.023(3) 0.001(2) 0.005(2) 0.004(3)
C342 0.026(4) 0.020(4) 0.017(4) -0.001(3) 0.005(3) 0.000(3)
C343 0.036(4) 0.019(4) 0.031(4) -0.001(3) -0.001(3) 0.007(3)
C344 0.041(4) 0.013(4) 0.041(5) 0.010(3) 0.007(4) -0.004(4)
C345 0.027(4) 0.032(5) 0.032(5) 0.007(3) 0.003(3) -0.003(4)
C346 0.027(4) 0.018(4) 0.024(4) -0.001(3) 0.004(3) 0.006(3)
Cl1 0.0402(11) 0.0238(11) 0.0358(12) -0.0070(9) 0.0122(9) 0.0014(9)
O11 0.026(5) 0.061(9) 0.100(14) -0.009(5) 0.022(6) -0.043(9)
O12 0.093(12) 0.057(8) 0.054(9) -0.056(8) 0.008(7) 0.020(7)
O13 0.067(9) 0.029(6) 0.034(6) 0.004(5) -0.004(5) -0.014(5)
O11' 0.134(19) 0.056(12) 0.058(14) 0.053(11) -0.009(12) 0.008(10)
O12' 0.021(9) 0.094(17) 0.16(3) -0.042(10) 0.054(12) -0.09(2)
O13' 0.12(2) 0.023(9) 0.046(11) -0.032(10) 0.043(11) -0.002(8)
O14 0.058(3) 0.029(3) 0.035(3) -0.005(3) 0.007(3) -0.002(3)
Cl2 0.0303(9) 0.0193(10) 0.0376(12) -0.0019(8) 0.0133(8) 0.0031(9)
O21 0.031(3) 0.051(4) 0.128(6) -0.012(3) 0.031(3) -0.029(4)
O22 0.082(4) 0.045(4) 0.097(5) 0.020(3) -0.006(4) 0.012(4)
O23 0.105(5) 0.044(4) 0.050(4) -0.014(3) 0.045(3) -0.004(3)
O24 0.058(3) 0.024(3) 0.033(3) -0.009(2) 0.011(2) -0.009(3)
Cl3 0.0313(9) 0.0197(10) 0.0363(12) -0.0044(8) 0.0119(8) 0.0015(8)
O31 0.030(3) 0.042(3) 0.083(4) 0.005(2) 0.017(3) -0.011(3)
O32 0.068(4) 0.045(4) 0.065(4) -0.013(3) 0.031(3) 0.024(3)
O33 0.048(3) 0.022(3) 0.037(3) -0.002(2) 0.002(2) -0.007(2)
O34 0.061(3) 0.039(4) 0.047(4) 0.004(3) -0.009(3) -0.001(3)

loop_
_atom_site_label
_atom_site_fract_x
_atom_site_fract_y
_atom_site_fract_z
_atom_site_U_iso_or_equiv
_atom_site_thermal_displace_type
_atom_site_calc_flag
_atom_site_refinement_flags
_atom_site_occupancy
_atom_site_disorder_group
_atom_site_type_symbol
Cu1 0.74022(5) 0.88240(6) 0.03803(5) 0.0253(2) Uani d . 1 . Cu
Cu2 0.57748(5) 0.45172(6) 0.29134(5) 0.0244(2) Uani d . 1 . Cu
Cu3 0.05784(5) 0.21643(6) 0.37692(5) 0.0259(2) Uani d . 1 . Cu
Br11 0.98777(5) 0.90560(6) 0.05418(5) 0.0401(2) Uani d . 1 . Br
Br12 0.50172(5) 0.90270(6) 0.05741(5) 0.0421(2) Uani d . 1 . Br
Br13 0.71400(6) 0.75549(6) -0.13098(5) 0.0436(2) Uani d . 1 . Br
Br14 0.74811(7) 0.98122(6) 0.21323(5) 0.0508(2) Uani d . 1 . Br
Br21 0.81492(5) 0.44112(6) 0.26586(5) 0.0433(2) Uani d . 1 . Br
Br22 0.33181(5) 0.42125(5) 0.28662(4) 0.0355(2) Uani d . 1 . Br
Br23 0.55599(7) 0.35681(6) 0.11336(5) 0.0513(2) Uani d . 1 . Br
Br24 0.63585(6) 0.57358(5) 0.46278(4) 0.0413(2) Uani d . 1 . Br
Br31 0.01878(6) 0.09349(5) 0.20513(5) 0.0416(2) Uani d . 1 . Br
Br32 0.08817(7) 0.30974(6) 0.55596(5) 0.0519(2) Uani d . 1 . Br
Br33 -0.18103(5) 0.24780(6) 0.38389(5) 0.0439(2) Uani d . 1 . Br
Br34 0.30536(5) 0.22787(5) 0.39757(4) 0.0356(2) Uani d . 1 . Br
N111 0.8349(3) 0.7807(4) 0.0610(3) 0.0216(13) Uani d . 1 . N
C112 0.7901(4) 0.6946(5) 0.0662(3) 0.020(2) Uani d . 1 . C
C113 0.8423(5) 0.6144(5) 0.0713(4) 0.027(2) Uani d . 1 . C
H11A 0.8101(5) 0.5548(5) 0.0733(4) 0.033 Uiso calc R 1 . H
C114 0.9412(5) 0.6227(5) 0.0732(4) 0.028(2) Uani d . 1 . C
H11B 0.9778(5) 0.5685(5) 0.0769(4) 0.034 Uiso calc R 1 . H
C115 0.9874(5) 0.7100(5) 0.0698(4) 0.031(2) Uani d . 1 . C
H11C 1.0558(5) 0.7180(5) 0.0726(4) 0.037 Uiso calc R 1 . H
C116 0.9295(5) 0.7843(5) 0.0624(4) 0.024(2) Uani d . 1 . C
N121 0.6461(3) 0.7785(4) 0.0609(3) 0.0220(13) Uani d . 1 . N
C122 0.6850(4) 0.6945(5) 0.0674(4) 0.022(2) Uani d . 1 . C
C123 0.6284(5) 0.6135(5) 0.0767(4) 0.031(2) Uani d . 1 . C
H12A 0.6563(5) 0.5544(5) 0.0800(4) 0.038 Uiso calc R 1 . H
C124 0.5315(5) 0.6215(5) 0.0808(4) 0.034(2) Uani d . 1 . C
H12B 0.4918(5) 0.5671(5) 0.0861(4) 0.041 Uiso calc R 1 . H
C125 0.4916(5) 0.7069(5) 0.0775(4) 0.030(2) Uani d . 1 . C
H12C 0.4256(5) 0.7139(5) 0.0827(4) 0.036 Uiso calc R 1 . H
C126 0.5525(5) 0.7827(5) 0.0660(4) 0.026(2) Uani d . 1 . C
N131 0.7358(3) 0.9354(4) -0.0651(3) 0.0250(14) Uani d . 1 . N
C132 0.7459(4) 1.0303(5) -0.0639(4) 0.023(2) Uani d . 1 . C
C133 0.7444(4) 1.0777(5) -0.1287(4) 0.036(2) Uani d . 1 . C
H13A 0.7514(4) 1.1442(5) -0.1267(4) 0.043 Uiso calc R 1 . H
C134 0.7325(5) 1.0258(6) -0.1961(5) 0.050(2) Uani d . 1 . C
H13B 0.7325(5) 1.0567(6) -0.2410(5) 0.059 Uiso calc R 1 . H
C135 0.7208(5) 0.9305(6) -0.1984(4) 0.042(2) Uani d . 1 . C
H13C 0.7102(5) 0.8942(6) -0.2445(4) 0.051 Uiso calc R 1 . H
C136 0.7248(5) 0.8875(5) -0.1313(4) 0.033(2) Uani d . 1 . C
N141 0.7523(3) 1.0213(4) 0.0675(3) 0.0216(13) Uani d . 1 . N
C142 0.7568(4) 1.0784(5) 0.0111(4) 0.023(2) Uani d . 1 . C
C143 0.7697(4) 1.1743(5) 0.0236(4) 0.029(2) Uani d . 1 . C
H14A 0.7743(4) 1.2128(5) -0.0168(4) 0.035 Uiso calc R 1 . H
C144 0.7759(5) 1.2145(5) 0.0956(5) 0.040(2) Uani d . 1 . C
H14B 0.7838(5) 1.2806(5) 0.1047(5) 0.049 Uiso calc R 1 . H
C145 0.7705(5) 1.1582(5) 0.1531(4) 0.035(2) Uani d . 1 . C
H14C 0.7745(5) 1.1837(5) 0.2028(4) 0.041 Uiso calc R 1 . H
C146 0.7590(5) 1.0620(5) 0.1359(4) 0.030(2) Uani d . 1 . C
N211 0.6665(3) 0.5593(4) 0.2679(3) 0.0206(13) Uani d . 1 . N
C212 0.6249(4) 0.6431(5) 0.2664(4) 0.021(2) Uani d . 1 . C
C213 0.6785(4) 0.7259(5) 0.2603(4) 0.028(2) Uani d . 1 . C
H21A 0.6489(4) 0.7842(5) 0.2598(4) 0.034 Uiso calc R 1 . H
C214 0.7765(4) 0.7218(5) 0.2551(4) 0.033(2) Uani d . 1 . C
H21B 0.8142(4) 0.7778(5) 0.2506(4) 0.040 Uiso calc R 1 . H
C215 0.8189(5) 0.6382(5) 0.2563(3) 0.023(2) Uani d . 1 . C
H21C 0.8860(5) 0.6340(5) 0.2536(3) 0.028 Uiso calc R 1 . H
C216 0.7596(4) 0.5604(5) 0.2616(4) 0.024(2) Uani d . 1 . C
N221 0.4788(3) 0.5516(3) 0.2750(3) 0.0183(12) Uani d . 1 . N
C222 0.5184(4) 0.6395(4) 0.2677(3) 0.0182(15) Uani d . 1 . C
C223 0.4616(4) 0.7157(5) 0.2621(3) 0.024(2) Uani d . 1 . C
H22A 0.4907(4) 0.7764(5) 0.2583(3) 0.028 Uiso calc R 1 . H
C224 0.3650(4) 0.7045(5) 0.2619(4) 0.029(2) Uani d . 1 . C
H22B 0.3260(4) 0.7570(5) 0.2578(4) 0.035 Uiso calc R 1 . H
C225 0.3232(4) 0.6157(5) 0.2678(4) 0.027(2) Uani d . 1 . C
H22C 0.2554(4) 0.6053(5) 0.2672(4) 0.032 Uiso calc R 1 . H
C226 0.3837(4) 0.5442(4) 0.2745(3) 0.0199(15) Uani d . 1 . C
N231 0.5610(3) 0.3137(4) 0.2593(3) 0.0212(13) Uani d . 1 . N
C232 0.5566(4) 0.2555(5) 0.3146(4) 0.021(2) Uani d . 1 . C
C233 0.5414(4) 0.1597(5) 0.3014(4) 0.029(2) Uani d . 1 . C
H23A 0.5392(4) 0.1202(5) 0.3415(4) 0.035 Uiso calc R 1 . H
C234 0.5294(5) 0.1222(5) 0.2286(4) 0.035(2) Uani d . 1 . C
H23B 0.5184(5) 0.0563(5) 0.2185(4) 0.042 Uiso calc R 1 . H
C235 0.5332(5) 0.1786(5) 0.1718(4) 0.038(2) Uani d . 1 . C
H23C 0.5259(5) 0.1542(5) 0.1215(4) 0.046 Uiso calc R 1 . H
C236 0.5484(5) 0.2742(5) 0.1909(4) 0.029(2) Uani d . 1 . C
N241 0.5936(3) 0.3963(4) 0.3937(3) 0.0204(13) Uani d . 1 . N
C242 0.5748(4) 0.3019(5) 0.3904(4) 0.022(2) Uani d . 1 . C
C243 0.5770(4) 0.2539(5) 0.4549(4) 0.030(2) Uani d . 1 . C
H24A 0.5627(4) 0.1880(5) 0.4517(4) 0.036 Uiso calc R 1 . H
C244 0.5997(5) 0.3019(6) 0.5232(4) 0.042(2) Uani d . 1 . C
H24B 0.6006(5) 0.2697(6) 0.5675(4) 0.051 Uiso calc R 1 . H
C245 0.6214(5) 0.3976(5) 0.5269(4) 0.039(2) Uani d . 1 . C
H24C 0.6403(5) 0.4321(5) 0.5733(4) 0.047 Uiso calc R 1 . H
C246 0.6147(4) 0.4406(5) 0.4614(4) 0.026(2) Uani d . 1 . C
N311 0.0503(3) 0.2705(4) 0.2744(3) 0.0232(13) Uani d . 1 . N
C312 0.0649(4) 0.3659(5) 0.2779(4) 0.021(2) Uani d . 1 . C
C313 0.0604(4) 0.4140(5) 0.2136(4) 0.027(2) Uani d . 1 . C
H31A 0.0701(4) 0.4804(5) 0.2169(4) 0.032 Uiso calc R 1 . H
C314 0.0419(5) 0.3658(6) 0.1450(4) 0.039(2) Uani d . 1 . C
H31B 0.0395(5) 0.3981(6) 0.1006(4) 0.047 Uiso calc R 1 . H
C315 0.0268(5) 0.2694(5) 0.1419(4) 0.036(2) Uani d . 1 . C
H31C 0.0124(5) 0.2339(5) 0.0956(4) 0.043 Uiso calc R 1 . H
C316 0.0332(4) 0.2270(5) 0.2073(4) 0.029(2) Uani d . 1 . C
N321 0.0804(3) 0.3541(4) 0.4099(3) 0.0230(13) Uani d . 1 . N
C322 0.0825(4) 0.4112(5) 0.3537(4) 0.020(2) Uani d . 1 . C
C323 0.1033(4) 0.5067(5) 0.3681(4) 0.028(2) Uani d . 1 . C
H32A 0.1056(4) 0.5463(5) 0.3281(4) 0.034 Uiso calc R 1 . H
C324 0.1206(5) 0.5439(5) 0.4402(5) 0.038(2) Uani d . 1 . C
H32B 0.1348(5) 0.6094(5) 0.4502(5) 0.046 Uiso calc R 1 . H
C325 0.1173(5) 0.4863(5) 0.4979(4) 0.040(2) Uani d . 1 . C
H32C 0.1288(5) 0.5104(5) 0.5483(4) 0.048 Uiso calc R 1 . H
C326 0.0964(5) 0.3914(5) 0.4789(4) 0.030(2) Uani d . 1 . C
N331 -0.0451(3) 0.1165(4) 0.3947(3) 0.0218(13) Uani d . 1 . N
C332 -0.0111(4) 0.0308(4) 0.4009(3) 0.021(2) Uani d . 1 . C
C333 -0.0722(5) -0.0483(5) 0.4062(4) 0.029(2) Uani d . 1 . C
H33A -0.0474(5) -0.1088(5) 0.4097(4) 0.035 Uiso calc R 1 . H
C334 -0.1692(5) -0.0358(5) 0.4062(4) 0.035(2) Uani d . 1 . C
H33B -0.2120(5) -0.0885(5) 0.4102(4) 0.042 Uiso calc R 1 . H
C335 -0.2046(5) 0.0503(5) 0.4007(4) 0.033(2) Uani d . 1 . C
H33C -0.2715(5) 0.0593(5) 0.4010(4) 0.040 Uiso calc R 1 . H
C336 -0.1395(4) 0.1248(5) 0.3948(4) 0.024(2) Uani d . 1 . C
N341 0.1451(3) 0.1094(3) 0.3995(3) 0.0212(13) Uani d . 1 . N
C342 0.0961(4) 0.0245(5) 0.4032(3) 0.021(2) Uani d . 1 . C
C343 0.1433(5) -0.0561(5) 0.4103(4) 0.029(2) Uani d . 1 . C
H34A 0.1074(5) -0.1138(5) 0.4126(4) 0.034 Uiso calc R 1 . H
C344 0.2430(5) -0.0550(5) 0.4143(4) 0.031(2) Uani d . 1 . C
H34B 0.2759(5) -0.1114(5) 0.4184(4) 0.038 Uiso calc R 1 . H
C345 0.2935(5) 0.0303(5) 0.4123(4) 0.030(2) Uani d . 1 . C
H34C 0.3622(5) 0.0345(5) 0.4162(4) 0.036 Uiso calc R 1 . H
C346 0.2408(4) 0.1088(5) 0.4043(4) 0.023(2) Uani d . 1 . C
Cl1 0.22998(13) 0.58172(13) 0.05910(11) 0.0330(5) Uani d . 1 . Cl
O11 0.3100(6) 0.5448(9) 0.0350(8) 0.063(6) Uani d P 0.60(2) 1 O
O12 0.1802(10) 0.5251(9) 0.1012(7) 0.070(5) Uani d P 0.60(2) 1 O
O13 0.1608(8) 0.5990(6) -0.0083(5) 0.045(4) Uani d P 0.60(2) 1 O
O11' 0.2968(15) 0.5129(12) 0.0960(11) 0.083(8) Uani d P 0.40(2) 2 O
O12' 0.1397(11) 0.5402(15) 0.0518(15) 0.093(13) Uani d P 0.40(2) 2 O
O13' 0.2640(15) 0.5927(10) -0.0116(9) 0.062(8) Uani d P 0.40(2) 2 O
O14 0.2497(3) 0.6703(3) 0.1013(3) 0.0412(14) Uani d . 1 . O
Cl2 0.54688(12) -0.08306(12) 0.38844(10) 0.0283(4) Uani d . 1 . Cl
O21 0.4485(3) -0.1135(4) 0.3817(4) 0.070(2) Uani d . 1 . O
O22 0.6043(4) -0.1527(4) 0.4236(4) 0.076(2) Uani d . 1 . O
O23 0.5762(4) -0.0727(4) 0.3173(3) 0.064(2) Uani d . 1 . O
O24 0.5640(3) 0.0052(3) 0.4319(3) 0.0388(13) Uani d . 1 . O
Cl3 0.08742(12) -0.25335(12) 0.27848(10) 0.0286(4) Uani d . 1 . Cl
O31 0.0029(3) -0.2112(3) 0.2975(3) 0.051(2) Uani d . 1 . O
O32 0.1364(4) -0.1937(4) 0.2349(3) 0.057(2) Uani d . 1 . O
O33 0.0616(3) -0.3426(3) 0.2379(3) 0.0365(13) Uani d . 1 . O
O34 0.1521(3) -0.2672(4) 0.3467(3) 0.0507(15) Uani d . 1 . O

loop_
_atom_type_symbol
_atom_type_description
_atom_type_scat_dispersion_real
_atom_type_scat_dispersion_imag
_atom_type_scat_source
C C 0.0033 0.0016 'International Tables Vol C Tables 4.2.6.8 and 6.1.1.4'
H H 0.0000 0.0000 'International Tables Vol C Tables 4.2.6.8 and 6.1.1.4'
N N 0.0061 0.0033 'International Tables Vol C Tables 4.2.6.8 and 6.1.1.4'
O O 0.0106 0.0060 'International Tables Vol C Tables 4.2.6.8 and 6.1.1.4'
Cl Cl 0.1484 0.1585 'International Tables Vol C Tables 4.2.6.8 and 6.1.1.4'
Cu Cu 0.3201 1.2651 'International Tables Vol C Tables 4.2.6.8 and 6.1.1.4'
Br Br -0.2901 2.4595 'International Tables Vol C Tables 4.2.6.8 and 6.1.1.4'

loop_
_geom_angle_atom_site_label_1
_geom_angle_atom_site_label_2
_geom_angle_atom_site_label_3
_geom_angle
_geom_angle_publ_flag
N141 Cu1 N121 131.4(2) yes
N141 Cu1 N111 130.7(2) yes
N121 Cu1 N111 80.7(2) yes
N141 Cu1 N131 79.9(2) yes
N121 Cu1 N131 123.5(2) yes
N111 Cu1 N131 116.0(2) yes
N231 Cu2 N211 133.8(2) yes
N231 Cu2 N221 128.5(2) yes
N211 Cu2 N221 80.9(2) yes
N231 Cu2 N241 80.2(2) yes
N211 Cu2 N241 121.9(2) yes
N221 Cu2 N241 116.2(2) yes
N321 Cu3 N341 129.3(2) yes
N321 Cu3 N331 132.3(2) yes
N341 Cu3 N331 81.2(2) yes
N321 Cu3 N311 81.1(2) yes
N341 Cu3 N311 118.4(2) yes
N331 Cu3 N311 119.4(2) yes
C116 N111 C112 117.0(6) ?
C116 N111 Cu1 129.2(4) ?
C112 N111 Cu1 113.2(4) ?
N111 C112 C113 121.3(6) ?
N111 C112 C122 115.1(6) ?
C113 C112 C122 123.7(6) ?
C114 C113 C112 119.1(6) ?
C113 C114 C115 119.9(6) ?
C116 C115 C114 116.6(6) ?
N111 C116 C115 126.0(6) ?
N111 C116 Br11 115.2(5) ?
C115 C116 Br11 118.8(5) ?
C126 N121 C122 117.7(5) ?
C126 N121 Cu1 128.3(5) ?
C122 N121 Cu1 113.9(4) ?
N121 C122 C123 121.5(6) ?
N121 C122 C112 115.7(5) ?
C123 C122 C112 122.8(6) ?
C124 C123 C122 118.4(7) ?
C125 C124 C123 120.9(6) ?
C124 C125 C126 116.5(6) ?
N121 C126 C125 124.8(7) ?
N121 C126 Br12 116.1(5) ?
C125 C126 Br12 119.1(5) ?
C136 N131 C132 117.7(6) ?
C136 N131 Cu1 127.8(5) ?
C132 N131 Cu1 114.5(5) ?
N131 C132 C133 122.0(7) ?
N131 C132 C142 114.6(6) ?
C133 C132 C142 123.3(7) ?
C134 C133 C132 118.6(7) ?
C135 C134 C133 120.1(8) ?
C134 C135 C136 118.3(8) ?
N131 C136 C135 123.2(7) ?
N131 C136 Br13 116.7(5) ?
C135 C136 Br13 120.1(6) ?
C146 N141 C142 117.1(6) ?
C146 N141 Cu1 127.3(5) ?
C142 N141 Cu1 115.6(5) ?
N141 C142 C143 121.8(7) ?
N141 C142 C132 115.2(6) ?
C143 C142 C132 123.0(6) ?
C142 C143 C144 119.5(7) ?
C145 C144 C143 119.5(7) ?
C144 C145 C146 117.3(7) ?
N141 C146 C145 124.7(7) ?
N141 C146 Br14 116.4(5) ?
C145 C146 Br14 118.9(6) ?
C216 N211 C212 116.8(5) ?
C216 N211 Cu2 129.3(4) ?
C212 N211 Cu2 113.5(4) ?
N211 C212 C213 121.3(6) ?
N211 C212 C222 116.0(5) ?
C213 C212 C222 122.6(6) ?
C212 C213 C214 118.6(7) ?
C215 C214 C213 120.6(6) ?
C214 C215 C216 116.3(6) ?
N211 C216 C215 126.3(6) ?
N211 C216 Br21 115.1(4) ?
C215 C216 Br21 118.5(5) ?
C226 N221 C222 116.3(5) ?
C226 N221 Cu2 129.2(4) ?
C222 N221 Cu2 114.4(4) ?
N221 C222 C223 121.0(5) ?
N221 C222 C212 113.9(6) ?
C223 C222 C212 125.1(6) ?
C224 C223 C222 120.5(6) ?
C223 C224 C225 119.4(7) ?
C226 C225 C224 117.0(6) ?
N221 C226 C225 125.8(6) ?
N221 C226 Br22 115.0(5) ?
C225 C226 Br22 119.2(5) ?
C236 N231 C232 116.4(6) ?
C236 N231 Cu2 128.0(5) ?
C232 N231 Cu2 115.5(4) ?
N231 C232 C233 122.4(6) ?
N231 C232 C242 114.7(6) ?
C233 C232 C242 122.8(6) ?
C232 C233 C234 118.7(7) ?
C235 C234 C233 120.5(7) ?
C234 C235 C236 116.4(7) ?
N231 C236 C235 125.6(7) ?
N231 C236 Br23 116.1(5) ?
C235 C236 Br23 118.3(6) ?
C246 N241 C242 117.3(6) ?
C246 N241 Cu2 129.0(4) ?
C242 N241 Cu2 113.6(4) ?
N241 C242 C243 121.0(6) ?
N241 C242 C232 115.3(6) ?
C243 C242 C232 123.6(6) ?
C244 C243 C242 119.9(7) ?
C243 C244 C245 119.4(7) ?
C246 C245 C244 117.5(7) ?
N241 C246 C245 124.8(6) ?
N241 C246 Br24 115.4(5) ?
C245 C246 Br24 119.7(6) ?
C316 N311 C312 116.9(6) ?
C316 N311 Cu3 129.7(5) ?
C312 N311 Cu3 113.3(4) ?
N311 C312 C313 120.9(6) ?
N311 C312 C322 114.9(6) ?
C313 C312 C322 124.2(6) ?
C314 C313 C312 120.1(7) ?
C313 C314 C315 118.6(7) ?
C316 C315 C314 118.0(7) ?
N311 C316 C315 125.5(7) ?
N311 C316 Br31 115.4(5) ?
C315 C316 Br31 119.0(6) ?
C326 N321 C322 118.7(6) ?
C326 N321 Cu3 127.0(5) ?
C322 N321 Cu3 114.3(4) ?
N321 C322 C323 120.7(6) ?
N321 C322 C312 116.4(6) ?
C323 C322 C312 122.9(6) ?
C324 C323 C322 119.7(7) ?
C323 C324 C325 120.0(7) ?
C324 C325 C326 116.7(7) ?
N321 C326 C325 124.2(7) ?
N321 C326 Br32 117.4(5) ?
C325 C326 Br32 118.4(6) ?
C336 N331 C332 118.0(5) ?
C336 N331 Cu3 128.5(5) ?
C332 N331 Cu3 113.2(4) ?
N331 C332 C333 121.8(6) ?
N331 C332 C342 116.5(5) ?
C333 C332 C342 121.7(6) ?
C334 C333 C332 117.9(7) ?
C335 C334 C333 121.1(6) ?
C334 C335 C336 117.4(6) ?
N331 C336 C335 123.8(6) ?
N331 C336 Br33 114.9(5) ?
C335 C336 Br33 121.2(5) ?
C346 N341 C342 116.5(5) ?
C346 N341 Cu3 129.1(4) ?
C342 N341 Cu3 114.1(4) ?
C343 C342 N341 121.6(6) ?
C343 C342 C332 124.7(6) ?
N341 C342 C332 113.7(6) ?
C342 C343 C344 120.8(6) ?
C343 C344 C345 118.2(6) ?
C346 C345 C344 117.7(6) ?
N341 C346 C345 125.1(6) ?
N341 C346 Br34 115.0(5) ?
C345 C346 Br34 119.9(5) ?
O12 Cl1 O11 115.8(9) ?
O12' Cl1 O14 118.6(7) ?
O12 Cl1 O14 106.0(6) ?
O11 Cl1 O14 114.3(4) ?
O12' Cl1 O13' 113.0(13) ?
O14 Cl1 O13' 107.0(5) ?
O12 Cl1 O13 106.5(7) ?
O11 Cl1 O13 107.2(7) ?
O14 Cl1 O13 106.3(4) ?
O12' Cl1 O11' 106.0(13) ?
O14 Cl1 O11' 107.6(7) ?
O13' Cl1 O11' 103.5(12) ?
O21 Cl2 O23 111.3(4) ?
O21 Cl2 O22 108.8(3) ?
O23 Cl2 O22 107.0(4) ?
O21 Cl2 O24 109.9(3) ?
O23 Cl2 O24 109.4(3) ?
O22 Cl2 O24 110.3(3) ?
O32 Cl3 O31 110.2(3) ?
O32 Cl3 O33 109.5(3) ?
O31 Cl3 O33 110.6(3) ?
O32 Cl3 O34 108.6(3) ?
O31 Cl3 O34 108.7(3) ?
O33 Cl3 O34 109.2(3) ?

loop_
_geom_bond_atom_site_label_1
_geom_bond_atom_site_label_2
_geom_bond_site_symmetry_2
_geom_bond_distance
_geom_bond_publ_flag
Cu1 N141 . 2.021(5) yes
Cu1 N121 . 2.035(5) yes
Cu1 N111 . 2.036(5) yes
Cu1 N131 . 2.058(5) yes
Cu2 N231 . 2.019(5) yes
Cu2 N211 . 2.033(5) yes
Cu2 N221 . 2.040(5) yes
Cu2 N241 . 2.054(5) yes
Cu3 N321 . 2.022(5) yes
Cu3 N341 . 2.029(5) yes
Cu3 N331 . 2.048(5) yes
Cu3 N311 . 2.052(5) yes
Br11 C116 . 1.901(6) ?
Br12 C126 . 1.897(7) ?
Br13 C136 . 1.888(7) ?
Br14 C146 . 1.890(7) ?
Br21 C216 . 1.911(7) ?
Br22 C226 . 1.905(6) ?
Br23 C236 . 1.902(7) ?
Br24 C246 . 1.909(7) ?
Br31 C316 . 1.909(7) ?
Br32 C326 . 1.888(7) ?
Br33 C336 . 1.893(7) ?
Br34 C346 . 1.905(6) ?
N111 C116 . 1.317(7) ?
N111 C112 . 1.368(7) ?
C112 C113 . 1.391(9) ?
C112 C122 . 1.473(8) ?
C113 C114 . 1.376(8) ?
C114 C115 . 1.386(8) ?
C115 C116 . 1.369(9) ?
N121 C126 . 1.329(7) ?
N121 C122 . 1.347(8) ?
C122 C123 . 1.401(8) ?
C123 C124 . 1.378(9) ?
C124 C125 . 1.370(10) ?
C125 C126 . 1.388(8) ?
N131 C136 . 1.337(8) ?
N131 C132 . 1.358(8) ?
C132 C133 . 1.391(9) ?
C132 C142 . 1.478(9) ?
C133 C134 . 1.382(10) ?
C134 C135 . 1.363(10) ?
C135 C136 . 1.393(9) ?
N141 C146 . 1.334(8) ?
N141 C142 . 1.353(8) ?
C142 C143 . 1.377(8) ?
C143 C144 . 1.391(10) ?
C144 C145 . 1.364(9) ?
C145 C146 . 1.389(9) ?
N211 C216 . 1.321(7) ?
N211 C212 . 1.359(8) ?
C212 C213 . 1.388(8) ?
C212 C222 . 1.490(8) ?
C213 C214 . 1.389(8) ?
C214 C215 . 1.362(9) ?
C215 C216 . 1.369(8) ?
N221 C226 . 1.326(7) ?
N221 C222 . 1.368(7) ?
C222 C223 . 1.381(8) ?
C223 C224 . 1.351(8) ?
C224 C225 . 1.387(8) ?
C225 C226 . 1.361(8) ?
N231 C236 . 1.323(8) ?
N231 C232 . 1.348(7) ?
C232 C233 . 1.378(8) ?
C232 C242 . 1.479(9) ?
C233 C234 . 1.386(9) ?
C234 C235 . 1.354(9) ?
C235 C236 . 1.390(9) ?
N241 C246 . 1.340(8) ?
N241 C242 . 1.358(7) ?
C242 C243 . 1.391(8) ?
C243 C244 . 1.373(9) ?
C244 C245 . 1.382(9) ?
C245 C246 . 1.366(9) ?
N311 C316 . 1.323(8) ?
N311 C312 . 1.366(7) ?
C312 C313 . 1.388(8) ?
C312 C322 . 1.473(9) ?
C313 C314 . 1.377(9) ?
C314 C315 . 1.380(9) ?
C315 C316 . 1.359(9) ?
N321 C326 . 1.321(8) ?
N321 C322 . 1.346(7) ?
C322 C323 . 1.384(8) ?
C323 C324 . 1.371(9) ?
C324 C325 . 1.377(9) ?
C325 C326 . 1.388(9) ?
N331 C336 . 1.331(7) ?
N331 C332 . 1.342(7) ?
C332 C333 . 1.398(8) ?
C332 C342 . 1.500(8) ?
C333 C334 . 1.377(9) ?
C334 C335 . 1.355(10) ?
C335 C336 . 1.385(8) ?
N341 C346 . 1.328(7) ?
N341 C342 . 1.374(7) ?
C342 C343 . 1.360(9) ?
C343 C344 . 1.383(8) ?
C344 C345 . 1.383(8) ?
C345 C346 . 1.378(9) ?
Cl1 O12' . 1.352(13) ?
Cl1 O12 . 1.376(10) ?
Cl1 O11 . 1.377(9) ?
Cl1 O14 . 1.437(5) ?
Cl1 O13' . 1.448(14) ?
Cl1 O13 . 1.489(9) ?
Cl1 O11' . 1.51(2) ?
Cl2 O21 . 1.406(4) ?
Cl2 O23 . 1.427(5) ?
Cl2 O22 . 1.433(6) ?
Cl2 O24 . 1.442(5) ?
Cl3 O32 . 1.415(4) ?
Cl3 O31 . 1.431(5) ?
Cl3 O33 . 1.441(5) ?
Cl3 O34 . 1.455(5) ?
